data_7227366
loop_
_publ_author_name
'Kolesnikova, Inna N.'
'Rykov, Anatolii N.'
'Shishkov, Igor F.'
'Tafeenko, Victor A.'
'Aslanov, Leonid A.'

_publ_section_title
;
 Molecular structure of clonidine: gas-phase electron diffraction,
 single-crystal X-ray diffraction and quantum chemical studies.
;
_journal_issue 6
_journal_name_full 'Physical chemistry chemical physics : PCCP'
_journal_page_first 4618
_journal_page_last 4626
_journal_paper_doi 10.1039/c6cp08401j
_journal_volume 19
_journal_year 2017
_chemical_formula_moiety 'C9 H9 Cl2 N3'
_chemical_formula_sum 'C9 H9 Cl2 N3'
_chemical_formula_weight 230.09
_chemical_name_common Clonidine
_chemical_name_systematic 2-(2,6-dichlorophenylamino)-2-imidazoline
_space_group_crystal_system monoclinic
_space_group_IT_number 14
_space_group_name_Hall '-P 2ybc'
_space_group_name_H-M_alt 'P 1 21/c 1'
_symmetry_space_group_name_Hall '-P 2ybc'
_symmetry_space_group_name_H-M 'P 1 21/c 1'
_atom_sites_solution_hydrogens mixed
_audit_creation_method SHELXL-2014/7
_audit_update_record
;
2016-12-07 deposited with the CCDC.
2017-01-05 downloaded from the CCDC.
;
_cell_angle_alpha 90
_cell_angle_beta 115.0720(10)
_cell_angle_gamma 90
_cell_formula_units_Z 8
_cell_length_a 17.84330(10)
_cell_length_b 8.2767(3)
_cell_length_c 15.1223(6)
_cell_measurement_reflns_used 1687
_cell_measurement_temperature 295(2)
_cell_measurement_theta_max 65.5
_cell_measurement_theta_min 2.3
_cell_volume 2022.88(11)
_computing_cell_refinement 'STOE X-AREA'
_computing_data_collection 'STOE X-AREA'
_computing_data_reduction 'STOE X-RED'
_computing_structure_refinement 'SHELXL-2013 (Sheldrick, 2013)'
_computing_structure_solution 'SHELXS-97 (Sheldrick, 2008)'
_diffrn_ambient_temperature 295
_diffrn_detector Pilatus100K
_diffrn_detector_area_resol_mean 5.81
_diffrn_detector_type STOE
_diffrn_measured_fraction_theta_full 1.000
_diffrn_measured_fraction_theta_max 0.996
_diffrn_measurement_device_type STOE
_diffrn_measurement_method 'rotation method'
_diffrn_radiation_collimation 'focusing mirrors'
_diffrn_radiation_monochromator none
_diffrn_radiation_polarisn_norm 0
_diffrn_radiation_type 'Cu K\a'
_diffrn_radiation_wavelength 1.54186
_diffrn_reflns_av_R_equivalents 0.0490
_diffrn_reflns_av_unetI/netI 0.0476
_diffrn_reflns_Laue_measured_fraction_full 1.000
_diffrn_reflns_Laue_measured_fraction_max 0.996
_diffrn_reflns_limit_h_max 22
_diffrn_reflns_limit_h_min -18
_diffrn_reflns_limit_k_max 10
_diffrn_reflns_limit_k_min -7
_diffrn_reflns_limit_l_max 14
_diffrn_reflns_limit_l_min -18
_diffrn_reflns_number 15511
_diffrn_reflns_point_group_measured_fraction_full 1.000
_diffrn_reflns_point_group_measured_fraction_max 0.996
_diffrn_reflns_theta_full 67.686
_diffrn_reflns_theta_max 72.765
_diffrn_reflns_theta_min 5.040
_diffrn_source 'Cu GeniX 3D'
_diffrn_source_current 0.600
_diffrn_source_power 0.030
_diffrn_source_voltage 50
_exptl_absorpt_coefficient_mu 5.463
_exptl_absorpt_correction_T_max 0.4430
_exptl_absorpt_correction_T_min 0.3881
_exptl_absorpt_correction_type multi-scan
_exptl_absorpt_process_details
;
[c.f. r.h. blessing, acta cryst. (1995), a51, 33-38]
;
_exptl_crystal_colour colorless
_exptl_crystal_density_diffrn 1.511
_exptl_crystal_description block
_exptl_crystal_F_000 944
_exptl_crystal_size_max .25
_exptl_crystal_size_mid .16
_exptl_crystal_size_min .1
_refine_diff_density_max 0.300
_refine_diff_density_min -0.243
_refine_diff_density_rms 0.053
_refine_ls_extinction_method none
_refine_ls_goodness_of_fit_ref 0.894
_refine_ls_hydrogen_treatment mixed
_refine_ls_matrix_type full
_refine_ls_number_parameters 278
_refine_ls_number_reflns 3994
_refine_ls_number_restraints 4
_refine_ls_restrained_S_all 0.894
_refine_ls_R_factor_all 0.0718
_refine_ls_R_factor_gt 0.0402
_refine_ls_shift/su_max 0.000
_refine_ls_shift/su_mean 0.000
_refine_ls_structure_factor_coef Fsqd
_refine_ls_weighting_details 'w=1/[\s^2^(Fo^2^)+(0.0579P)^2^] where P=(Fo^2^+2Fc^2^)/3'
_refine_ls_weighting_scheme calc
_refine_ls_wR_factor_gt 0.0937
_refine_ls_wR_factor_ref 0.1089
_reflns_Friedel_coverage 0.000
_reflns_number_gt 2449
_reflns_number_total 3994
_reflns_threshold_expression 'I > 2\s(I)'
_cod_data_source_file c6cp08401j2.cif
_cod_data_source_block clonidine
_cod_depositor_comments 'Adding full bibliography for 7227366.cif.'
_cod_database_code 7227366
_shelx_shelxl_version_number 2014/7
_shelx_space_group_comment
;
The symmetry employed for this shelxl refinement is uniquely defined
by the following loop, which should always be used as a source of
symmetry information in preference to the above space-group names.
They are only intended as comments.
;

loop_
_space_group_symop_operation_xyz
'x, y, z'
'-x, y+1/2, -z+1/2'
'-x, -y, -z'
'x, -y-1/2, z-1/2'

loop_
_atom_site_label
_atom_site_type_symbol
_atom_site_fract_x
_atom_site_fract_y
_atom_site_fract_z
_atom_site_U_iso_or_equiv
_atom_site_adp_type
_atom_site_occupancy
_atom_site_site_symmetry_order
_atom_site_calc_flag
_atom_site_refinement_flags_posn
_atom_site_refinement_flags_adp
_atom_site_refinement_flags_occupancy
Cl19 Cl 0.24560(10) 0.37161(18) 0.25313(12) 0.0631(6) Uani 0.935(3) 1 d D . P
Cl23 Cl 0.42670(11) 0.91309(18) 0.39802(14) 0.0725(6) Uani 1 1 d D . .
N1 N 0.4222(2) 0.4167(4) 0.2510(3) 0.0494(10) Uani 1 1 d . . .
N3 N 0.4994(3) 0.3572(5) 0.4057(3) 0.0581(11) Uani 1 1 d . . .
N6 N 0.4063(3) 0.5628(5) 0.3820(4) 0.0421(11) Uani 1 1 d . . .
C2 C 0.4381(2) 0.4523(5) 0.3469(3) 0.0435(12) Uani 1 1 d . . .
C4 C 0.5341(5) 0.2606(6) 0.3488(6) 0.0548(19) Uani 1 1 d . . .
H4A H 0.5480 0.1517 0.3742 0.066 Uiso 1 1 calc R U .
H4B H 0.5825 0.3118 0.3474 0.066 Uiso 1 1 calc R U .
C5 C 0.4615(5) 0.2622(6) 0.2495(6) 0.0543(19) Uani 1 1 d . . .
H5A H 0.4797 0.2590 0.1975 0.065 Uiso 1 1 calc R U .
H5B H 0.4244 0.1723 0.2419 0.065 Uiso 1 1 calc R U .
C7 C 0.3348(3) 0.6499(8) 0.3157(4) 0.0426(14) Uani 1 1 d . . .
C8 C 0.2595(4) 0.5801(3) 0.2564(4) 0.0502(16) Uani 1 1 d D . .
H8 H 0.2548 0.4681 0.2550 0.060 Uiso 0.065(3) 1 calc R U P
C9 C 0.1910(4) 0.6717(9) 0.1993(5) 0.065(2) Uani 1 1 d . . .
H9 H 0.1416 0.6217 0.1588 0.078 Uiso 1 1 calc R U .
C10 C 0.1969(5) 0.8370(11) 0.2034(6) 0.082(3) Uani 1 1 d . . .
H10 H 0.1512 0.8987 0.1645 0.098 Uiso 1 1 calc R U .
C11 C 0.2692(5) 0.9139(8) 0.2640(6) 0.067(2) Uani 1 1 d D . .
H11 H 0.2726 1.0260 0.2681 0.081 Uiso 0.935(3) 1 calc R U P
C12 C 0.3365(2) 0.8176(7) 0.3183(4) 0.0507(16) Uani 1 1 d D . .
Cl1A Cl 0.92456(13) 0.91970(19) 0.52917(15) 0.0772(6) Uani 1 1 d . . .
Cl2A Cl 0.74827(10) 0.37282(18) 0.49658(13) 0.0678(7) Uani 0.958(3) 1 d . . P
N1A N 0.9247(2) 0.4297(5) 0.6719(3) 0.0487(10) Uani 1 1 d . . .
N3A N 0.9999(2) 0.3633(5) 0.5930(3) 0.0513(11) Uani 1 1 d . . .
N6A N 0.9042(3) 0.5686(5) 0.5231(4) 0.0433(11) Uani 1 1 d . . .
C2A C 0.9381(2) 0.4607(5) 0.5902(3) 0.0416(11) Uani 1 1 d . . .
C4A C 1.0341(5) 0.2720(7) 0.6821(6) 0.0564(19) Uani 1 1 d . . .
H41A H 1.0836 0.3230 0.7300 0.068 Uiso 1 1 calc R U .
H41B H 1.0472 0.1625 0.6707 0.068 Uiso 1 1 calc R U .
C5A C 0.9641(4) 0.2746(6) 0.7150(5) 0.0529(18) Uani 1 1 d . . .
H51A H 0.9266 0.1842 0.6885 0.063 Uiso 1 1 calc R U .
H51B H 0.9850 0.2751 0.7856 0.063 Uiso 1 1 calc R U .
C7A C 0.8346(3) 0.6515(7) 0.5161(4) 0.0414(13) Uani 1 1 d . . .
C8A C 0.8358(4) 0.8229(8) 0.5162(5) 0.0538(17) Uani 1 1 d . . .
C9A C 0.7655(6) 0.9111(8) 0.5072(5) 0.067(2) Uani 1 1 d D . .
H91A H 0.7684 1.0236 0.5089 0.080 Uiso 0.9577 1 d . U P
C10A C 0.6940(5) 0.8357(10) 0.4965(5) 0.070(2) Uani 1 1 d . . .
H10A H 0.6484 0.8963 0.4912 0.085 Uiso 1 1 calc R U .
C11A C 0.6899(4) 0.6716(9) 0.4936(5) 0.060(2) Uani 1 1 d . . .
H11A H 0.6413 0.6194 0.4857 0.073 Uiso 1 1 calc R U .
C12A C 0.7581(4) 0.5832(6) 0.5023(4) 0.0494(16) Uani 1 1 d . . .
H12A H 0.7549 0.4650 0.4983 0.059 Uiso 0.0423 1 d . U P
Cl3A Cl 0.748(3) 1.1185(12) 0.501(3) 0.0725(6) Uani 0.042(3) 1 d D . P
H1 H 0.364(3) 0.416(6) 0.202(4) 0.068(14) Uiso 1 1 d . . .
H3 H 0.534(4) 0.392(7) 0.480(5) 0.12(2) Uiso 1 1 d . . .
H1A H 0.876(3) 0.456(6) 0.666(3) 0.067(15) Uiso 1 1 d . . .
H3A H 1.026(3) 0.367(5) 0.553(3) 0.052(12) Uiso 1 1 d . . .
Cl11 Cl 0.2500(14) 1.1209(10) 0.2577(18) 0.0631(6) Uani 0.065(3) 1 d D . P

loop_
_atom_site_aniso_label
_atom_site_aniso_U_11
_atom_site_aniso_U_22
_atom_site_aniso_U_33
_atom_site_aniso_U_23
_atom_site_aniso_U_13
_atom_site_aniso_U_12
Cl19 0.0515(11) 0.0635(12) 0.0685(12) -0.0039(6) 0.0199(7) -0.0167(6)
Cl23 0.0804(13) 0.0544(10) 0.0886(13) -0.0158(8) 0.0418(9) -0.0135(7)
N1 0.050(2) 0.055(2) 0.043(2) -0.0021(17) 0.0192(18) -0.0024(17)
N3 0.053(2) 0.060(3) 0.050(2) -0.0102(19) 0.012(2) 0.014(2)
N6 0.040(2) 0.038(2) 0.047(2) 0.0022(18) 0.0179(19) 0.0095(16)
C2 0.040(2) 0.046(3) 0.041(3) -0.003(2) 0.0132(18) -0.0011(18)
C4 0.050(4) 0.061(4) 0.055(4) -0.004(2) 0.024(4) 0.011(2)
C5 0.057(4) 0.059(4) 0.048(4) -0.008(2) 0.023(3) -0.001(2)
C7 0.044(3) 0.046(3) 0.042(3) 0.001(2) 0.022(3) 0.003(2)
C8 0.051(3) 0.059(4) 0.046(4) -0.003(3) 0.026(3) -0.001(3)
C9 0.051(4) 0.089(6) 0.052(4) -0.004(4) 0.019(3) 0.010(3)
C10 0.077(6) 0.101(7) 0.066(5) 0.024(4) 0.030(5) 0.036(4)
C11 0.082(5) 0.056(4) 0.074(5) 0.013(3) 0.044(4) 0.023(4)
C12 0.058(4) 0.048(4) 0.055(4) -0.001(3) 0.033(3) 0.006(3)
Cl1A 0.0902(14) 0.0541(10) 0.0751(13) 0.0049(8) 0.0233(9) -0.0157(8)
Cl2A 0.0574(12) 0.0645(12) 0.0771(13) -0.0038(6) 0.0243(8) -0.0174(6)
N1A 0.047(2) 0.058(3) 0.046(2) 0.0026(17) 0.0235(18) 0.0071(17)
N3A 0.049(2) 0.054(3) 0.060(2) 0.012(2) 0.032(2) 0.0150(17)
N6A 0.048(3) 0.032(2) 0.055(3) 0.0056(18) 0.026(2) 0.0059(18)
C2A 0.038(2) 0.038(2) 0.051(3) -0.007(2) 0.0211(19) -0.0039(17)
C4A 0.042(4) 0.060(3) 0.064(5) 0.013(3) 0.020(3) 0.015(2)
C5A 0.047(4) 0.056(3) 0.049(4) 0.009(2) 0.013(3) 0.005(2)
C7A 0.042(3) 0.044(3) 0.041(3) -0.001(2) 0.019(2) 0.007(2)
C8A 0.057(4) 0.057(4) 0.045(3) 0.001(3) 0.019(3) 0.010(3)
C9A 0.092(5) 0.050(4) 0.061(5) 0.007(3) 0.034(4) 0.020(4)
C10A 0.061(4) 0.093(6) 0.062(4) 0.017(4) 0.029(4) 0.036(4)
C11A 0.040(3) 0.089(6) 0.055(4) 0.003(4) 0.023(3) 0.015(3)
C12A 0.039(3) 0.062(4) 0.047(4) 0.004(3) 0.019(3) 0.008(3)
Cl3A 0.0804(13) 0.0544(10) 0.0886(13) -0.0158(8) 0.0418(9) -0.0135(7)
Cl11 0.0515(11) 0.0635(12) 0.0685(12) -0.0039(6) 0.0199(7) -0.0167(6)

loop_
_atom_type_symbol
_atom_type_description
_atom_type_scat_dispersion_real
_atom_type_scat_dispersion_imag
_atom_type_scat_source
C C 0.0181 0.0091 'International Tables Vol C Tables 4.2.6.8 and 6.1.1.4'
H H 0.0000 0.0000 'International Tables Vol C Tables 4.2.6.8 and 6.1.1.4'
Cl Cl 0.3639 0.7018 'International Tables Vol C Tables 4.2.6.8 and 6.1.1.4'
N N 0.0311 0.0180 'International Tables Vol C Tables 4.2.6.8 and 6.1.1.4'

loop_
_geom_angle_atom_site_label_1
_geom_angle_atom_site_label_2
_geom_angle_atom_site_label_3
_geom_angle
_geom_angle_site_symmetry_3
C8 Cl19 Cl11 170.6(6) 1_545
C2 N1 C5 108.4(4) .
C2 N3 C4 110.8(4) .
C2 N6 C7 118.6(4) .
N6 C2 N3 121.2(4) .
N6 C2 N1 130.1(4) .
N3 C2 N1 108.5(4) .
N3 C4 C5 100.3(5) .
N1 C5 C4 101.9(4) .
C8 C7 C12 116.1(4) .
C8 C7 N6 124.9(5) .
C12 C7 N6 118.6(4) .
C7 C8 C9 122.1(5) .
C7 C8 Cl19 121.3(5) .
C9 C8 Cl19 116.6(5) .
C10 C9 C8 119.1(5) .
C9 C10 C11 121.5(6) .
C10 C11 C12 117.4(6) .
C10 C11 Cl11 108.1(10) .
C12 C11 Cl11 134.4(11) .
C11 C12 C7 123.7(4) .
C11 C12 Cl23 117.7(5) .
C7 C12 Cl23 118.5(4) .
C12A Cl2A Cl3A 174.5(11) 1_545
C2A N1A C5A 109.1(4) .
C2A N3A C4A 111.0(5) .
C2A N6A C7A 120.5(5) .
N6A C2A N3A 122.7(4) .
N6A C2A N1A 129.1(4) .
N3A C2A N1A 108.0(4) .
N3A C4A C5A 102.6(5) .
N1A C5A C4A 99.8(5) .
N6A C7A C12A 126.5(5) .
N6A C7A C8A 118.9(4) .
C12A C7A C8A 114.5(4) .
C9A C8A C7A 120.4(5) .
C9A C8A Cl1A 120.8(5) .
C7A C8A Cl1A 118.8(4) .
C10A C9A C8A 121.6(6) .
C10A C9A Cl3A 107.8(16) .
C8A C9A Cl3A 130.5(16) .
C11A C10A C9A 119.6(5) .
C10A C11A C12A 119.6(5) .
C11A C12A C7A 124.2(6) .
C11A C12A Cl2A 117.3(5) .
C7A C12A Cl2A 118.5(4) .
C9A Cl3A Cl2A 170(3) 1_565
C11 Cl11 Cl19 171.3(14) 1_565

loop_
_geom_bond_atom_site_label_1
_geom_bond_atom_site_label_2
_geom_bond_distance
_geom_bond_site_symmetry_2
Cl19 C8 1.741(2) .
Cl19 Cl11 2.077(8) 1_545
Cl23 C12 1.739(2) .
N1 C2 1.386(6) .
N1 C5 1.463(6) .
N3 C2 1.336(6) .
N3 C4 1.488(8) .
N6 C2 1.302(6) .
N6 C7 1.438(7) .
C4 C5 1.511(10) .
C7 C8 1.386(8) .
C7 C12 1.389(9) .
C8 C9 1.386(9) .
C9 C10 1.372(13) .
C10 C11 1.381(11) .
C11 C12 1.384(9) .
C11 Cl11 1.741(2) .
Cl1A C8A 1.711(6) .
Cl2A C12A 1.748(5) .
Cl2A Cl3A 2.106(10) 1_545
N1A C2A 1.379(6) .
N1A C5A 1.476(6) .
N3A C2A 1.353(5) .
N3A C4A 1.436(9) .
N6A C2A 1.293(6) .
N6A C7A 1.384(7) .
C4A C5A 1.528(10) .
C7A C12A 1.410(8) .
C7A C8A 1.418(10) .
C8A C9A 1.407(10) .
C9A C10A 1.367(11) .
C9A Cl3A 1.741(2) .
C10A C11A 1.360(13) .
C11A C12A 1.378(8) .
Cl3A Cl2A 2.106(10) 1_565
Cl11 Cl19 2.077(8) 1_565

loop_
_geom_hbond_atom_site_label_D
_geom_hbond_atom_site_label_H
_geom_hbond_atom_site_label_A
_geom_hbond_distance_DH
_geom_hbond_distance_HA
_geom_hbond_distance_DA
_geom_hbond_angle_DHA
_geom_hbond_site_symmetry_A
N3 H3 N6 1.07(7) 1.93(7) 3.000(6) 175(5) 3_666
N3A H3A N6A 0.91(5) 2.09(5) 2.977(7) 166(4) 3_766

loop_
_geom_torsion_atom_site_label_1
_geom_torsion_atom_site_label_2
_geom_torsion_atom_site_label_3
_geom_torsion_atom_site_label_4
_geom_torsion
_geom_torsion_site_symmetry_4
C7 N6 C2 N3 -173.6(5) .
C7 N6 C2 N1 10.9(8) .
C4 N3 C2 N6 -170.6(5) .
C4 N3 C2 N1 5.7(6) .
C5 N1 C2 N6 -168.7(5) .
C5 N1 C2 N3 15.3(5) .
C2 N3 C4 C5 -23.1(6) .
C2 N1 C5 C4 -29.0(6) .
N3 C4 C5 N1 29.8(6) .
C2 N6 C7 C8 60.0(8) .
C2 N6 C7 C12 -128.2(5) .
C12 C7 C8 C9 3.1(8) .
N6 C7 C8 C9 175.1(6) .
C12 C7 C8 Cl19 -174.9(4) .
N6 C7 C8 Cl19 -2.9(9) .
C7 C8 C9 C10 -1.9(9) .
Cl19 C8 C9 C10 176.2(4) .
C8 C9 C10 C11 -0.8(8) .
C9 C10 C11 C12 2.0(11) .
C9 C10 C11 Cl11 -174.5(10) .
C10 C11 C12 C7 -0.6(10) .
Cl11 C11 C12 C7 174.7(13) .
C10 C11 C12 Cl23 -177.7(6) .
Cl11 C11 C12 Cl23 -2.5(16) .
C8 C7 C12 C11 -1.9(6) .
N6 C7 C12 C11 -174.4(7) .
C8 C7 C12 Cl23 175.2(5) .
N6 C7 C12 Cl23 2.7(5) .
C7A N6A C2A N3A 172.0(5) .
C7A N6A C2A N1A -12.9(8) .
C4A N3A C2A N6A 171.5(5) .
C4A N3A C2A N1A -4.5(6) .
C5A N1A C2A N6A 168.2(5) .
C5A N1A C2A N3A -16.2(5) .
C2A N3A C4A C5A 22.0(6) .
C2A N1A C5A C4A 28.2(6) .
N3A C4A C5A N1A -28.9(6) .
C2A N6A C7A C12A -58.5(8) .
C2A N6A C7A C8A 125.9(5) .
N6A C7A C8A C9A 178.6(7) .
C12A C7A C8A C9A 2.5(6) .
N6A C7A C8A Cl1A -2.2(6) .
C12A C7A C8A Cl1A -178.3(6) .
C7A C8A C9A C10A -1.1(10) .
Cl1A C8A C9A C10A 179.8(6) .
C7A C8A C9A Cl3A -177.4(19) .
Cl1A C8A C9A Cl3A 3(2) .
C8A C9A C10A C11A -0.5(10) .
Cl3A C9A C10A C11A 176.5(15) .
C9A C10A C11A C12A 0.6(7) .
C10A C11A C12A C7A 1.1(9) .
C10A C11A C12A Cl2A -179.3(4) .
N6A C7A C12A C11A -178.4(6) .
C8A C7A C12A C11A -2.6(8) .
N6A C7A C12A Cl2A 2.0(9) .
C8A C7A C12A Cl2A 177.8(4) .
C10A C9A Cl3A Cl2A 180(100) 1_565
C8A C9A Cl3A Cl2A -4(15) 1_565
